data_7717070
loop_
_publ_author_name
'Chauhan, Aishwarya'
'Chauhan, Priyanka'
'Shankar, Ravi'

_publ_section_title
;
 Synthesis of anionic alkaline earth metal methanesulfonates bearing
 photo-responsive methylviologen.
;
_journal_issue 41
_journal_name_full 'Dalton transactions (Cambridge, England : 2003)'
_journal_page_first 17014
_journal_page_last 17020
_journal_paper_doi 10.1039/d4dt02229g
_journal_volume 53
_journal_year 2024
_chemical_formula_sum 'C9 H24 Mg N O13 S3'
_chemical_formula_weight 474.78
_space_group_crystal_system triclinic
_space_group_IT_number 2
_space_group_name_Hall '-P 1'
_space_group_name_H-M_alt 'P -1'
_atom_sites_solution_hydrogens mixed
_audit_block_doi 10.5517/ccdc.csd.cc2k4wcz
_audit_creation_method SHELXL-2018/3
_audit_update_record
;
2024-05-25 deposited with the CCDC.	2024-09-12 downloaded from the CCDC.
;
_cell_angle_alpha 96.331(2)
_cell_angle_beta 93.814(2)
_cell_angle_gamma 100.767(2)
_cell_formula_units_Z 2
_cell_length_a 5.7797(4)
_cell_length_b 9.7473(7)
_cell_length_c 17.7172(12)
_cell_measurement_reflns_used 9836
_cell_measurement_temperature 294(2)
_cell_measurement_theta_max 28.31
_cell_measurement_theta_min 2.31
_cell_volume 970.69(12)
_computing_cell_refinement 'Bruker SAINT'
_computing_data_collection 'Bruker APEX2'
_computing_data_reduction 'Bruker SAINT'
_computing_molecular_graphics 'Bruker SHELXTL'
_computing_publication_material 'Bruker SHELXTL'
_computing_structure_refinement 'SHELXL-2018/3 (Sheldrick, 2018)'
_computing_structure_solution 'SHELXT 2014/5 (Sheldrick, 2014)'
_diffrn_ambient_temperature 294(2)
_diffrn_measured_fraction_theta_full 1.000
_diffrn_measured_fraction_theta_max 0.999
_diffrn_measurement_device_type 'Bruker APEX-II CCD'
_diffrn_measurement_method '\f and \w scans'
_diffrn_radiation_type MoK\a
_diffrn_radiation_wavelength 0.71073
_diffrn_reflns_av_R_equivalents 0.0493
_diffrn_reflns_av_unetI/netI 0.0248
_diffrn_reflns_Laue_measured_fraction_full 1.000
_diffrn_reflns_Laue_measured_fraction_max 0.999
_diffrn_reflns_limit_h_max 7
_diffrn_reflns_limit_h_min -7
_diffrn_reflns_limit_k_max 12
_diffrn_reflns_limit_k_min -12
_diffrn_reflns_limit_l_max 23
_diffrn_reflns_limit_l_min -23
_diffrn_reflns_number 33196
_diffrn_reflns_point_group_measured_fraction_full 1.000
_diffrn_reflns_point_group_measured_fraction_max 0.999
_diffrn_reflns_theta_full 25.242
_diffrn_reflns_theta_max 28.318
_diffrn_reflns_theta_min 2.144
_exptl_absorpt_coefficient_mu 0.478
_exptl_absorpt_correction_T_max 0.7457
_exptl_absorpt_correction_T_min 0.6873
_exptl_absorpt_correction_type multi-scan
_exptl_crystal_colour colourless
_exptl_crystal_density_diffrn 1.624
_exptl_crystal_description block
_exptl_crystal_F_000 498
_exptl_crystal_size_max 0.078
_exptl_crystal_size_mid 0.075
_exptl_crystal_size_min 0.071
_refine_diff_density_max 1.103
_refine_diff_density_min -0.963
_refine_diff_density_rms 0.226
_refine_ls_extinction_coef 0.068(6)
_refine_ls_extinction_expression Fc^*^=kFc[1+0.001xFc^2^\l^3^/sin(2\q)]^-1/4^
_refine_ls_extinction_method 'SHELXL-2018/3 (Sheldrick 2018)'
_refine_ls_goodness_of_fit_ref 1.568
_refine_ls_hydrogen_treatment mixed
_refine_ls_matrix_type full
_refine_ls_number_parameters 281
_refine_ls_number_reflns 4827
_refine_ls_number_restraints 0
_refine_ls_restrained_S_all 1.568
_refine_ls_R_factor_all 0.0579
_refine_ls_R_factor_gt 0.0563
_refine_ls_shift/su_max 0.010
_refine_ls_shift/su_mean 0.001
_refine_ls_structure_factor_coef Fsqd
_refine_ls_weighting_details 'w=1/[\s^2^(Fo^2^)+(0.0809P)^2^] where P=(Fo^2^+2Fc^2^)/3'
_refine_ls_weighting_scheme calc
_refine_ls_wR_factor_gt 0.1423
_refine_ls_wR_factor_ref 0.1439
_reflns_Friedel_coverage 0.000
_reflns_number_gt 4531
_reflns_number_total 4827
_reflns_threshold_expression 'I > 2\s(I)'
_cod_data_source_file d4dt02229g2.cif
_cod_data_source_block 2
_cod_depositor_comments
;
The following automatic conversions were performed:

data item '_exptl_absorpt_correction_type' value 'Multi-Scan' was
changed to 'multi-scan' in accordance with the
/home/data/users/saulius/crontab/automatic-downloads/rss-feeds/RSC/lib/dictionaries/cif_core.dic
dictionary named 'cif_core.dic' version 2.4.2 last updated on
2011-04-26.

Automatic conversion script
Id: cif_fix_values 8170 2020-07-09 18:12:32Z antanas 

 Adding full bibliography for 7717069--7717072.cif.
;
_cod_database_code 7717070
_shelx_shelxl_version_number 2018/3
_shelx_space_group_comment
;
The symmetry employed for this shelxl refinement is uniquely defined
by the following loop, which should always be used as a source of
symmetry information in preference to the above space-group names.
They are only intended as comments.
;

loop_
_space_group_symop_operation_xyz
'x, y, z'
'-x, -y, -z'

loop_
_atom_site_label
_atom_site_type_symbol
_atom_site_fract_x
_atom_site_fract_y
_atom_site_fract_z
_atom_site_U_iso_or_equiv
_atom_site_adp_type
_atom_site_occupancy
_atom_site_site_symmetry_order
_atom_site_calc_flag
_atom_site_refinement_flags_posn
_atom_site_refinement_flags_adp
_atom_site_refinement_flags_occupancy
_atom_site_disorder_assembly
_atom_site_disorder_group
S2 S 0.32947(6) 0.31573(4) 0.83241(2) 0.02572(14) Uani 1 1 d . . . . .
S1 S 0.89375(6) 0.81477(3) 0.76058(2) 0.02474(14) Uani 1 1 d . . . . .
S3 S 0.14019(7) 0.78814(4) 0.50053(2) 0.02686(14) Uani 1 1 d . . . . .
Mg1 Mg 0.57061(8) 0.49216(5) 0.69146(3) 0.02240(15) Uani 1 1 d . . . . .
O12 O 0.4269(2) 0.29586(13) 0.62915(7) 0.0333(3) Uani 1 1 d . . . . .
O10 O 0.2729(2) 0.57033(13) 0.65989(7) 0.0313(3) Uani 1 1 d . . . . .
O11 O 0.7056(2) 0.54474(15) 0.59062(7) 0.0351(3) Uani 1 1 d . . . . .
O6 O 0.4276(2) 0.42976(12) 0.78890(6) 0.0321(3) Uani 1 1 d . . . . .
O8 O -0.1139(2) 0.76310(14) 0.50703(8) 0.0391(3) Uani 1 1 d . . . . .
O2 O 0.9174(2) 0.88549(13) 0.83756(7) 0.0388(3) Uani 1 1 d . . . . .
O13 O 0.8655(2) 0.41127(16) 0.71380(8) 0.0384(3) Uani 1 1 d . . . . .
O3 O 1.1195(2) 0.79518(14) 0.73397(7) 0.0397(3) Uani 1 1 d . . . . .
O4 O 0.4110(2) 0.34772(15) 0.91242(7) 0.0437(3) Uani 1 1 d . . . . .
O1 O 0.7180(2) 0.68386(13) 0.75249(8) 0.0428(3) Uani 1 1 d . . . . .
O9 O 0.2014(2) 0.82704(15) 0.42642(7) 0.0421(3) Uani 1 1 d . . . . .
O5 O 0.0733(2) 0.27879(15) 0.81918(8) 0.0428(3) Uani 1 1 d . . . . .
O7 O 0.2440(3) 0.66998(13) 0.52058(7) 0.0426(3) Uani 1 1 d . . . . .
N1 N 0.0809(2) 0.68879(13) 0.94548(8) 0.0287(3) Uani 1 1 d . . . . .
C9 C 0.0479(3) 0.77981(17) 1.00443(9) 0.0320(3) Uani 1 1 d . . . . .
H9 H -0.087678 0.760248 1.029939 0.038 Uiso 1 1 calc R U . . .
C7 C 0.4125(2) 0.93349(15) 0.98871(8) 0.0253(3) Uani 1 1 d . . . . .
C8 C 0.2114(3) 0.90170(17) 1.02783(9) 0.0311(3) Uani 1 1 d . . . . .
H8 H 0.187826 0.962635 1.069573 0.037 Uiso 1 1 calc R U . . .
C5 C 0.2746(3) 0.71443(18) 0.90814(10) 0.0347(4) Uani 1 1 d . . . . .
H5 H 0.296176 0.649664 0.867883 0.042 Uiso 1 1 calc R U . . .
C6 C 0.4426(3) 0.83529(17) 0.92840(9) 0.0327(3) Uani 1 1 d . . . . .
H6 H 0.576616 0.851620 0.901863 0.039 Uiso 1 1 calc R U . . .
C3 C 0.2633(3) 0.93220(19) 0.56885(10) 0.0397(4) Uani 1 1 d . . . . .
H3A H 0.431274 0.954726 0.566266 0.060 Uiso 1 1 calc R U . . .
H3B H 0.230198 0.908787 0.618767 0.060 Uiso 1 1 calc R U . . .
H3C H 0.195671 1.011881 0.558873 0.060 Uiso 1 1 calc R U . . .
C2 C 0.4376(4) 0.16600(19) 0.79730(12) 0.0452(4) Uani 1 1 d . . . . .
H2A H 0.606818 0.184631 0.806410 0.068 Uiso 1 1 calc R U . . .
H2B H 0.393389 0.143923 0.743514 0.068 Uiso 1 1 calc R U . . .
H2C H 0.371597 0.087800 0.822837 0.068 Uiso 1 1 calc R U . . .
C4 C -0.1081(3) 0.56409(18) 0.91880(10) 0.0399(4) Uani 1 1 d . . . . .
H4A H -0.192786 0.579959 0.873124 0.060 Uiso 1 1 calc R U . . .
H4B H -0.215196 0.548941 0.957571 0.060 Uiso 1 1 calc R U . . .
H4C H -0.038545 0.482692 0.908444 0.060 Uiso 1 1 calc R U . . .
C1 C 0.7795(4) 0.9229(2) 0.70100(13) 0.0485(5) Uani 1 1 d . . . . .
H1A H 0.626418 0.934735 0.715268 0.073 Uiso 1 1 calc R U . . .
H1B H 0.765670 0.879993 0.649032 0.073 Uiso 1 1 calc R U . . .
H1C H 0.883812 1.013035 0.706074 0.073 Uiso 1 1 calc R U . . .
H12B H 0.342(4) 0.297(3) 0.5960(14) 0.047(7) Uiso 1 1 d . . . . .
H13B H 0.901(5) 0.354(3) 0.7432(16) 0.064(7) Uiso 1 1 d . . . . .
H11B H 0.755(4) 0.615(3) 0.5810(14) 0.053(7) Uiso 1 1 d . . . . .
H10B H 0.247(4) 0.642(2) 0.6852(12) 0.032(5) Uiso 1 1 d . . . . .
H11A H 0.714(4) 0.485(2) 0.5611(12) 0.033(5) Uiso 1 1 d . . . . .
H13A H 0.970(5) 0.443(3) 0.6903(19) 0.081(10) Uiso 1 1 d . . . . .
H10A H 0.286(5) 0.604(3) 0.6235(17) 0.064(8) Uiso 1 1 d . . . . .
H12A H 0.529(6) 0.261(3) 0.6160(17) 0.077(10) Uiso 1 1 d . . . . .

loop_
_atom_site_aniso_label
_atom_site_aniso_U_11
_atom_site_aniso_U_22
_atom_site_aniso_U_33
_atom_site_aniso_U_23
_atom_site_aniso_U_13
_atom_site_aniso_U_12
S2 0.0245(2) 0.0281(2) 0.0251(2) 0.00706(15) 0.00481(15) 0.00356(15)
S1 0.0275(2) 0.0227(2) 0.0242(2) 0.00010(14) 0.00545(15) 0.00595(14)
S3 0.0303(2) 0.0262(2) 0.0257(2) 0.00569(15) 0.00370(15) 0.00779(15)
Mg1 0.0205(3) 0.0241(3) 0.0227(3) 0.00360(19) 0.00252(19) 0.00375(18)
O12 0.0342(7) 0.0322(6) 0.0309(6) -0.0024(5) 0.0001(5) 0.0042(5)
O10 0.0312(6) 0.0378(6) 0.0290(6) 0.0078(5) 0.0042(5) 0.0147(5)
O11 0.0463(7) 0.0303(6) 0.0315(6) 0.0069(5) 0.0156(5) 0.0084(5)
O6 0.0398(6) 0.0274(5) 0.0297(6) 0.0067(4) 0.0120(5) 0.0031(4)
O8 0.0290(6) 0.0415(7) 0.0451(7) 0.0100(5) 0.0024(5) 0.0007(5)
O2 0.0422(7) 0.0414(7) 0.0290(6) -0.0091(5) 0.0060(5) 0.0058(5)
O13 0.0281(6) 0.0523(7) 0.0408(7) 0.0160(6) 0.0062(5) 0.0158(5)
O3 0.0379(7) 0.0441(7) 0.0420(7) 0.0034(5) 0.0153(5) 0.0177(5)
O4 0.0466(7) 0.0552(8) 0.0252(6) 0.0087(5) 0.0037(5) -0.0025(6)
O1 0.0460(7) 0.0302(6) 0.0454(7) -0.0015(5) 0.0018(6) -0.0057(5)
O9 0.0518(8) 0.0505(7) 0.0300(6) 0.0146(6) 0.0096(5) 0.0178(6)
O5 0.0253(6) 0.0523(8) 0.0531(8) 0.0224(6) 0.0028(5) 0.0048(5)
O7 0.0643(9) 0.0385(7) 0.0351(7) 0.0109(5) 0.0112(6) 0.0296(6)
N1 0.0309(7) 0.0269(6) 0.0268(6) 0.0042(5) 0.0005(5) 0.0023(5)
C9 0.0311(8) 0.0346(8) 0.0298(8) 0.0052(6) 0.0091(6) 0.0019(6)
C7 0.0254(7) 0.0272(7) 0.0235(7) 0.0028(5) 0.0038(5) 0.0049(6)
C8 0.0325(8) 0.0309(7) 0.0288(7) -0.0006(6) 0.0105(6) 0.0031(6)
C5 0.0377(9) 0.0324(8) 0.0319(8) -0.0035(6) 0.0057(7) 0.0051(6)
C6 0.0303(8) 0.0343(8) 0.0318(8) -0.0031(6) 0.0100(6) 0.0034(6)
C3 0.0430(10) 0.0329(8) 0.0388(9) 0.0028(7) -0.0013(7) -0.0013(7)
C2 0.0557(11) 0.0334(9) 0.0519(11) 0.0104(8) 0.0132(9) 0.0164(8)
C4 0.0416(9) 0.0335(8) 0.0376(9) 0.0016(7) -0.0039(7) -0.0060(7)
C1 0.0564(12) 0.0487(10) 0.0487(11) 0.0156(9) 0.0052(9) 0.0257(9)

loop_
_atom_type_symbol
_atom_type_description
_atom_type_scat_dispersion_real
_atom_type_scat_dispersion_imag
_atom_type_scat_source
C C 0.0033 0.0016 'International Tables Vol C Tables 4.2.6.8 and 6.1.1.4'
H H 0.0000 0.0000 'International Tables Vol C Tables 4.2.6.8 and 6.1.1.4'
Mg Mg 0.0486 0.0363 'International Tables Vol C Tables 4.2.6.8 and 6.1.1.4'
N N 0.0061 0.0033 'International Tables Vol C Tables 4.2.6.8 and 6.1.1.4'
O O 0.0106 0.0060 'International Tables Vol C Tables 4.2.6.8 and 6.1.1.4'
S S 0.1246 0.1234 'International Tables Vol C Tables 4.2.6.8 and 6.1.1.4'

loop_
_geom_angle_atom_site_label_1
_geom_angle_atom_site_label_2
_geom_angle_atom_site_label_3
_geom_angle
_geom_angle_site_symmetry_1
_geom_angle_site_symmetry_3
_geom_angle_publ_flag
O4 S2 O5 112.78(8) . . ?
O4 S2 O6 111.72(7) . . ?
O5 S2 O6 111.48(7) . . ?
O4 S2 C2 106.91(9) . . ?
O5 S2 C2 106.57(10) . . ?
O6 S2 C2 106.96(8) . . ?
O2 S1 O3 112.63(8) . . ?
O2 S1 O1 110.93(8) . . ?
O3 S1 O1 112.91(8) . . ?
O2 S1 C1 107.33(9) . . ?
O3 S1 C1 106.92(9) . . ?
O1 S1 C1 105.61(10) . . ?
O9 S3 O8 112.60(8) . . ?
O9 S3 O7 111.98(8) . . ?
O8 S3 O7 111.90(8) . . ?
O9 S3 C3 107.37(9) . . ?
O8 S3 C3 105.95(9) . . ?
O7 S3 C3 106.57(8) . . ?
O13 Mg1 O1 92.67(6) . . ?
O13 Mg1 O6 92.33(6) . . ?
O1 Mg1 O6 88.79(5) . . ?
O13 Mg1 O11 87.64(6) . . ?
O1 Mg1 O11 94.19(6) . . ?
O6 Mg1 O11 177.02(6) . . ?
O13 Mg1 O10 175.60(6) . . ?
O1 Mg1 O10 89.84(6) . . ?
O6 Mg1 O10 91.35(5) . . ?
O11 Mg1 O10 88.57(6) . . ?
O13 Mg1 O12 86.27(6) . . ?
O1 Mg1 O12 178.88(6) . . ?
O6 Mg1 O12 91.60(5) . . ?
O11 Mg1 O12 85.43(6) . . ?
O10 Mg1 O12 91.20(6) . . ?
O13 Mg1 H13A 17.5(8) . . ?
O1 Mg1 H13A 87.6(8) . . ?
O6 Mg1 H13A 108.9(8) . . ?
O11 Mg1 H13A 71.4(8) . . ?
O10 Mg1 H13A 159.5(8) . . ?
O12 Mg1 H13A 91.3(8) . . ?
Mg1 O12 H12B 115.2(19) . . ?
Mg1 O12 H12A 109(2) . . ?
H12B O12 H12A 110(3) . . ?
Mg1 O10 H10B 119.0(14) . . ?
Mg1 O10 H10A 112(2) . . ?
H10B O10 H10A 94(2) . . ?
Mg1 O11 H11B 128(2) . . ?
Mg1 O11 H11A 116.7(17) . . ?
H11B O11 H11A 115(3) . . ?
S2 O6 Mg1 149.23(8) . . ?
Mg1 O13 H13B 134.5(19) . . ?
Mg1 O13 H13A 112(2) . . ?
H13B O13 H13A 114(3) . . ?
S1 O1 Mg1 149.35(9) . . ?
C5 N1 C9 120.50(13) . . ?
C5 N1 C4 120.20(15) . . ?
C9 N1 C4 119.17(15) . . ?
N1 C9 C8 121.13(15) . . ?
N1 C9 H9 119.4 . . ?
C8 C9 H9 119.4 . . ?
C8 C7 C6 117.45(13) . . ?
C8 C7 C7 120.80(16) . 2_677 ?
C6 C7 C7 121.74(17) . 2_677 ?
C9 C8 C7 119.78(14) . . ?
C9 C8 H8 120.1 . . ?
C7 C8 H8 120.1 . . ?
N1 C5 C6 120.94(15) . . ?
N1 C5 H5 119.5 . . ?
C6 C5 H5 119.5 . . ?
C5 C6 C7 120.15(15) . . ?
C5 C6 H6 119.9 . . ?
C7 C6 H6 119.9 . . ?
S3 C3 H3A 109.5 . . ?
S3 C3 H3B 109.5 . . ?
H3A C3 H3B 109.5 . . ?
S3 C3 H3C 109.5 . . ?
H3A C3 H3C 109.5 . . ?
H3B C3 H3C 109.5 . . ?
S2 C2 H2A 109.5 . . ?
S2 C2 H2B 109.5 . . ?
H2A C2 H2B 109.5 . . ?
S2 C2 H2C 109.5 . . ?
H2A C2 H2C 109.5 . . ?
H2B C2 H2C 109.5 . . ?
N1 C4 H4A 109.5 . . ?
N1 C4 H4B 109.5 . . ?
H4A C4 H4B 109.5 . . ?
N1 C4 H4C 109.5 . . ?
H4A C4 H4C 109.5 . . ?
H4B C4 H4C 109.5 . . ?
S1 C1 H1A 109.5 . . ?
S1 C1 H1B 109.5 . . ?
H1A C1 H1B 109.5 . . ?
S1 C1 H1C 109.5 . . ?
H1A C1 H1C 109.5 . . ?
H1B C1 H1C 109.5 . . ?

loop_
_geom_bond_atom_site_label_1
_geom_bond_atom_site_label_2
_geom_bond_distance
_geom_bond_site_symmetry_2
_geom_bond_publ_flag
S2 O4 1.4448(12) . ?
S2 O5 1.4534(12) . ?
S2 O6 1.4708(11) . ?
S2 C2 1.7607(19) . ?
S1 O2 1.4445(12) . ?
S1 O3 1.4548(12) . ?
S1 O1 1.4616(12) . ?
S1 C1 1.7529(19) . ?
S3 O9 1.4542(13) . ?
S3 O8 1.4574(13) . ?
S3 O7 1.4605(11) . ?
S3 C3 1.7550(17) . ?
Mg1 O13 2.0406(13) . ?
Mg1 O1 2.0551(13) . ?
Mg1 O6 2.0656(12) . ?
Mg1 O11 2.0740(13) . ?
Mg1 O10 2.0759(12) . ?
Mg1 O12 2.0947(13) . ?
Mg1 H13A 2.45(3) . ?
O12 H12B 0.74(3) . ?
O12 H12A 0.77(3) . ?
O10 H10B 0.83(2) . ?
O10 H10A 0.76(3) . ?
O11 H11B 0.74(3) . ?
O11 H11A 0.75(2) . ?
O13 H13B 0.85(3) . ?
O13 H13A 0.79(3) . ?
N1 C5 1.336(2) . ?
N1 C9 1.341(2) . ?
N1 C4 1.484(2) . ?
C9 C8 1.377(2) . ?
C9 H9 0.9300 . ?
C7 C8 1.396(2) . ?
C7 C6 1.396(2) . ?
C7 C7 1.485(3) 2_677 ?
C8 H8 0.9300 . ?
C5 C6 1.376(2) . ?
C5 H5 0.9300 . ?
C6 H6 0.9300 . ?
C3 H3A 0.9600 . ?
C3 H3B 0.9600 . ?
C3 H3C 0.9600 . ?
C2 H2A 0.9600 . ?
C2 H2B 0.9600 . ?
C2 H2C 0.9600 . ?
C4 H4A 0.9600 . ?
C4 H4B 0.9600 . ?
C4 H4C 0.9600 . ?
C1 H1A 0.9600 . ?
C1 H1B 0.9600 . ?
C1 H1C 0.9600 . ?
